data_7705330
loop_
_publ_author_name
'Rom, Tanmay'
'Paul, Avijit Kumar'

_publ_section_title
;
 Role of aromatic <i>vs.</i> aliphatic amine for the variation of
 structural, electrical and catalytic behaviors in a series of silver
 phosphonate extended hybrid solids.
;
_journal_issue 39
_journal_name_full 'Dalton transactions (Cambridge, England : 2003)'
_journal_page_first 13618
_journal_page_last 13634
_journal_paper_doi 10.1039/d0dt02796k
_journal_volume 49
_journal_year 2020
_chemical_formula_sum 'C12 H16 Ag2 N2 O9 P2'
_chemical_formula_weight 609.95
_chemical_name_common 'Dimeric Silverphosphonate'
_space_group_IT_number 9
_space_group_name_Hall 'C -2yc'
_space_group_name_H-M_alt 'C 1 c 1'
_symmetry_cell_setting monoclinic
_symmetry_space_group_name_H-M 'C 1 c 1'
_atom_sites_solution_hydrogens geom
_atom_sites_solution_primary direct
_atom_sites_solution_secondary difmap
_audit_update_record
;
2020-06-21 deposited with the CCDC.	2020-09-01 downloaded from the CCDC.
;
_cell_angle_alpha 90.00
_cell_angle_beta 93.8510(10)
_cell_angle_gamma 90.00
_cell_formula_units_Z 4
_cell_length_a 13.7091(4)
_cell_length_b 18.1676(5)
_cell_length_c 7.1474(2)
_cell_measurement_reflns_used 4392
_cell_measurement_temperature 296(2)
_cell_measurement_theta_max 28.29
_cell_measurement_theta_min 1.86
_cell_volume 1776.12(9)
_computing_structure_refinement 'SHELXL-97 (Sheldrick, 2008)'
_diffrn_ambient_temperature 296(2)
_diffrn_measured_fraction_theta_full 1.000
_diffrn_measured_fraction_theta_max 1.000
_diffrn_measurement_device_type 'Bruker D8 Quest PHOTON II diffractometer'
_diffrn_measurement_method '\f and \w scans'
_diffrn_radiation_monochromator graphite
_diffrn_radiation_source 'fine-focus sealed tube'
_diffrn_radiation_type MoK\a
_diffrn_radiation_wavelength 0.71073
_diffrn_reflns_av_R_equivalents 0.0458
_diffrn_reflns_av_sigmaI/netI 0.0473
_diffrn_reflns_limit_h_max 18
_diffrn_reflns_limit_h_min -18
_diffrn_reflns_limit_k_max 24
_diffrn_reflns_limit_k_min -24
_diffrn_reflns_limit_l_max 9
_diffrn_reflns_limit_l_min -9
_diffrn_reflns_number 16167
_diffrn_reflns_theta_full 28.29
_diffrn_reflns_theta_max 28.29
_diffrn_reflns_theta_min 1.86
_exptl_absorpt_coefficient_mu 2.437
_exptl_absorpt_correction_T_max 0.8289
_exptl_absorpt_correction_T_min 0.6414
_exptl_absorpt_correction_type multi-scan
_exptl_absorpt_process_details '(SADABS; Sheldrick, 1996)'
_exptl_crystal_colour 'Light brown'
_exptl_crystal_density_diffrn 2.281
_exptl_crystal_density_method 'not measured'
_exptl_crystal_description 'Rod type'
_exptl_crystal_F_000 1192
_exptl_crystal_size_max 0.20
_exptl_crystal_size_mid 0.10
_exptl_crystal_size_min 0.08
_refine_diff_density_max 0.753
_refine_diff_density_min -1.325
_refine_diff_density_rms 0.408
_refine_ls_abs_structure_details 'Flack H D (1983), Acta Cryst. A39, 876-881'
_refine_ls_abs_structure_Flack -0.02(3)
_refine_ls_extinction_method none
_refine_ls_goodness_of_fit_ref 1.177
_refine_ls_hydrogen_treatment mixed
_refine_ls_matrix_type full
_refine_ls_number_parameters 260
_refine_ls_number_reflns 4392
_refine_ls_number_restraints 6
_refine_ls_restrained_S_all 1.176
_refine_ls_R_factor_all 0.0529
_refine_ls_R_factor_gt 0.0335
_refine_ls_shift/su_max 0.001
_refine_ls_shift/su_mean 0.000
_refine_ls_structure_factor_coef Fsqd
_refine_ls_weighting_details 'calc w=1/[\s^2^(Fo^2^)+(0.0569P)^2^+0.0000P] where P=(Fo^2^+2Fc^2^)/3'
_refine_ls_weighting_scheme calc
_refine_ls_wR_factor_gt 0.0804
_refine_ls_wR_factor_ref 0.1161
_reflns_number_gt 3711
_reflns_number_total 4392
_reflns_threshold_expression >2\s(I)
_cod_data_source_file d0dt02796k2.cif
_cod_data_source_block Compound(2)
_cod_depositor_comments 'Adding full bibliography for 7705328--7705331.cif.'
_cod_original_sg_symbol_H-M Cc
_cod_database_code 7705330

loop_
_symmetry_equiv_pos_as_xyz
'x, y, z'
'x, -y, z+1/2'
'x+1/2, y+1/2, z'
'x+1/2, -y+1/2, z+1/2'

loop_
_atom_site_label
_atom_site_type_symbol
_atom_site_fract_x
_atom_site_fract_y
_atom_site_fract_z
_atom_site_U_iso_or_equiv
_atom_site_adp_type
_atom_site_occupancy
_atom_site_symmetry_multiplicity
_atom_site_calc_flag
_atom_site_refinement_flags
_atom_site_disorder_assembly
_atom_site_disorder_group
Ag1 Ag 1.08587(4) 0.46972(3) 0.87409(6) 0.04025(17) Uani 1 1 d . . .
Ag2 Ag 0.30285(4) 0.54773(3) 0.24913(8) 0.04464(18) Uani 1 1 d . . .
P2 P 0.20109(14) 0.71152(10) 0.3291(3) 0.0258(3) Uani 1 1 d . . .
P1 P 0.21586(12) 0.62065(9) 0.6996(2) 0.0235(3) Uani 1 1 d . . .
O1 O 0.1920(3) 0.6418(3) 0.2115(6) 0.0313(10) Uani 1 1 d . . .
O2 O 0.2993(4) 0.7459(3) 0.3532(7) 0.0442(14) Uani 1 1 d . . .
O3 O 0.1284(4) 0.7715(3) 0.2388(8) 0.0399(13) Uani 1 1 d . . .
O4 O 0.0538(3) 0.6657(3) 0.5162(7) 0.0312(10) Uani 1 1 d . . .
H4 H 0.0217 0.6969 0.4564 0.047 Uiso 1 1 calc R . .
O5 O 0.3150(4) 0.6466(3) 0.7700(7) 0.0356(11) Uani 1 1 d . . .
O6 O 0.1459(4) 0.6090(3) 0.8664(7) 0.0345(12) Uani 1 1 d . . .
O7 O 0.2123(4) 0.5491(2) 0.5894(7) 0.0296(10) Uani 1 1 d . . .
N1 N 0.4579(4) 0.5326(3) 0.3365(8) 0.0288(12) Uani 1 1 d . . .
N2 N 0.9446(4) 0.4879(4) 0.7198(8) 0.0294(12) Uani 1 1 d . . .
C3 C 0.6529(5) 0.5150(3) 0.4761(9) 0.0220(12) Uani 1 1 d . . .
C2 C 0.6101(6) 0.5845(4) 0.4506(12) 0.0355(16) Uani 1 1 d . . .
H2 H 0.6467 0.6266 0.4788 0.043 Uiso 1 1 calc R . .
C12 C 0.1503(6) 0.7630(4) 0.6761(11) 0.0357(16) Uani 1 1 d . . .
H12A H 0.2161 0.7797 0.7037 0.054 Uiso 1 1 calc R . .
H12B H 0.1204 0.7531 0.7911 0.054 Uiso 1 1 calc R . .
H12C H 0.1137 0.8003 0.6071 0.054 Uiso 1 1 calc R . .
C4 C 0.7540(5) 0.5063(4) 0.5556(9) 0.0236(12) Uani 1 1 d . . .
C10 C 0.8124(5) 0.5668(4) 0.6133(10) 0.0309(14) Uani 1 1 d . . .
H10 H 0.7881 0.6144 0.5992 0.037 Uiso 1 1 calc R . .
C6 C 0.5947(5) 0.4563(4) 0.4210(12) 0.0351(17) Uani 1 1 d . . .
H6 H 0.6208 0.4091 0.4274 0.042 Uiso 1 1 calc R . .
C7 C 0.7967(5) 0.4367(4) 0.5833(11) 0.0344(16) Uani 1 1 d . . .
H7 H 0.7617 0.3947 0.5463 0.041 Uiso 1 1 calc R . .
C9 C 0.9059(5) 0.5551(4) 0.6907(11) 0.0333(16) Uani 1 1 d . . .
H9 H 0.9441 0.5959 0.7247 0.040 Uiso 1 1 calc R . .
C1 C 0.5138(6) 0.5907(4) 0.3837(12) 0.0389(17) Uani 1 1 d . . .
H1 H 0.4865 0.6374 0.3710 0.047 Uiso 1 1 calc R . .
C8 C 0.8900(5) 0.4301(4) 0.6650(11) 0.0358(16) Uani 1 1 d . . .
H8 H 0.9161 0.3832 0.6829 0.043 Uiso 1 1 calc R . .
C5 C 0.4983(5) 0.4660(4) 0.3563(11) 0.0318(16) Uani 1 1 d . . .
H5 H 0.4603 0.4247 0.3256 0.038 Uiso 1 1 calc R . .
C11 C 0.1515(4) 0.6927(3) 0.5590(9) 0.0222(12) Uani 1 1 d . . .
O100 O 0.9465(5) 0.7517(4) 0.1237(10) 0.0603(18) Uani 1 1 d D . .
O101 O 0.4103(5) 0.7334(5) 0.0524(10) 0.080(3) Uani 1 1 d D . .
H10C H 0.920(8) 0.735(6) 0.021(8) 0.07(4) Uiso 1 1 d D . .
H10E H 0.911(6) 0.778(5) 0.190(13) 0.07(4) Uiso 1 1 d D . .
H10A H 0.402(13) 0.705(8) -0.042(15) 0.14(6) Uiso 1 1 d D . .
H10B H 0.385(6) 0.737(5) 0.157(6) 0.04(2) Uiso 1 1 d D . .

loop_
_atom_site_aniso_label
_atom_site_aniso_U_11
_atom_site_aniso_U_22
_atom_site_aniso_U_33
_atom_site_aniso_U_23
_atom_site_aniso_U_13
_atom_site_aniso_U_12
Ag1 0.0258(3) 0.0423(3) 0.0510(4) 0.0126(3) -0.0103(2) 0.0006(3)
Ag2 0.0252(3) 0.0435(3) 0.0639(4) -0.0065(3) -0.0062(3) 0.0040(2)
P2 0.0235(8) 0.0297(9) 0.0243(8) 0.0016(7) 0.0008(6) -0.0023(7)
P1 0.0244(8) 0.0206(7) 0.0247(8) -0.0006(6) -0.0045(6) -0.0008(6)
O1 0.036(3) 0.033(3) 0.025(2) -0.0025(19) 0.0012(19) 0.011(2)
O2 0.036(3) 0.063(4) 0.034(3) 0.002(3) 0.001(2) -0.020(3)
O3 0.055(3) 0.024(2) 0.040(3) 0.009(2) -0.006(2) 0.006(2)
O4 0.023(2) 0.028(2) 0.042(3) 0.001(2) -0.0021(19) -0.0002(19)
O5 0.028(3) 0.035(3) 0.042(3) -0.008(2) -0.014(2) 0.002(2)
O6 0.046(3) 0.035(3) 0.023(2) 0.0045(19) 0.001(2) -0.013(2)
O7 0.036(3) 0.022(2) 0.029(2) -0.0021(19) -0.008(2) 0.0057(19)
N1 0.021(3) 0.032(3) 0.033(3) -0.003(2) -0.001(2) 0.001(2)
N2 0.020(3) 0.036(3) 0.031(3) 0.005(2) -0.003(2) 0.002(2)
C3 0.021(3) 0.023(3) 0.022(3) 0.003(2) 0.001(2) -0.005(2)
C2 0.031(4) 0.022(3) 0.052(4) 0.004(3) -0.009(3) -0.003(3)
C12 0.048(4) 0.026(3) 0.034(4) -0.004(3) 0.010(3) -0.001(3)
C4 0.023(3) 0.026(3) 0.022(3) 0.000(2) 0.003(2) -0.001(2)
C10 0.022(3) 0.026(3) 0.043(4) 0.001(3) -0.006(3) -0.001(3)
C6 0.027(4) 0.024(3) 0.053(5) 0.002(3) -0.006(3) 0.000(3)
C7 0.028(4) 0.029(3) 0.045(4) -0.002(3) -0.004(3) -0.005(3)
C9 0.023(4) 0.034(4) 0.043(4) 0.004(3) -0.001(3) -0.009(3)
C1 0.033(4) 0.033(4) 0.049(4) -0.007(3) -0.012(3) 0.005(3)
C8 0.031(4) 0.032(4) 0.043(4) 0.006(3) -0.007(3) 0.005(3)
C5 0.025(4) 0.029(4) 0.041(4) -0.004(3) -0.001(3) -0.005(3)
C11 0.020(3) 0.021(3) 0.026(3) -0.001(2) 0.002(2) -0.002(2)
O100 0.051(4) 0.070(5) 0.057(4) -0.005(4) -0.013(4) 0.020(4)
O101 0.056(4) 0.133(7) 0.052(4) -0.037(5) 0.026(4) -0.051(5)

loop_
_atom_type_symbol
_atom_type_description
_atom_type_scat_dispersion_real
_atom_type_scat_dispersion_imag
_atom_type_scat_source
C C 0.0033 0.0016 'International Tables Vol C Tables 4.2.6.8 and 6.1.1.4'
H H 0.0000 0.0000 'International Tables Vol C Tables 4.2.6.8 and 6.1.1.4'
Ag Ag -0.8971 1.1015 'International Tables Vol C Tables 4.2.6.8 and 6.1.1.4'
N N 0.0061 0.0033 'International Tables Vol C Tables 4.2.6.8 and 6.1.1.4'
O O 0.0106 0.0060 'International Tables Vol C Tables 4.2.6.8 and 6.1.1.4'
P P 0.1023 0.0942 'International Tables Vol C Tables 4.2.6.8 and 6.1.1.4'

loop_
_geom_angle_atom_site_label_1
_geom_angle_atom_site_label_2
_geom_angle_atom_site_label_3
_geom_angle
_geom_angle_site_symmetry_1
_geom_angle_site_symmetry_3
_geom_angle_publ_flag
N2 Ag1 O7 167.4(2) . 2_665 ?
N2 Ag1 Ag2 133.36(16) . 2_665 ?
O7 Ag1 Ag2 59.21(13) 2_665 2_665 ?
N1 Ag2 O1 138.6(2) . . ?
N1 Ag2 O7 120.31(19) . 2_564 ?
O1 Ag2 O7 99.98(18) . 2_564 ?
N1 Ag2 Ag1 144.61(16) . 2_464 ?
O1 Ag2 Ag1 58.76(13) . 2_464 ?
O7 Ag2 Ag1 66.18(13) 2_564 2_464 ?
O2 P2 O1 117.0(3) . . ?
O2 P2 O3 107.4(3) . . ?
O1 P2 O3 108.8(3) . . ?
O2 P2 C11 111.1(3) . . ?
O1 P2 C11 108.4(3) . . ?
O3 P2 C11 103.3(3) . . ?
O5 P1 O7 116.2(3) . . ?
O5 P1 O6 111.7(3) . . ?
O7 P1 O6 105.9(3) . . ?
O5 P1 C11 110.6(3) . . ?
O7 P1 C11 109.1(3) . . ?
O6 P1 C11 102.3(3) . . ?
P2 O1 Ag2 121.8(3) . . ?
C11 O4 H4 109.5 . . ?
P1 O7 Ag1 118.6(3) . 2_464 ?
P1 O7 Ag2 112.5(2) . 2_565 ?
Ag1 O7 Ag2 124.1(2) 2_464 2_565 ?
C1 N1 C5 117.6(6) . . ?
C1 N1 Ag2 120.2(5) . . ?
C5 N1 Ag2 122.1(5) . . ?
C8 N2 C9 117.6(6) . . ?
C8 N2 Ag1 119.3(5) . . ?
C9 N2 Ag1 122.8(5) . . ?
C6 C3 C2 115.6(6) . . ?
C6 C3 C4 122.8(6) . . ?
C2 C3 C4 121.6(6) . . ?
C1 C2 C3 120.1(7) . . ?
C1 C2 H2 119.9 . . ?
C3 C2 H2 119.9 . . ?
C11 C12 H12A 109.5 . . ?
C11 C12 H12B 109.5 . . ?
H12A C12 H12B 109.5 . . ?
C11 C12 H12C 109.5 . . ?
H12A C12 H12C 109.5 . . ?
H12B C12 H12C 109.5 . . ?
C7 C4 C10 116.1(6) . . ?
C7 C4 C3 121.7(6) . . ?
C10 C4 C3 122.2(6) . . ?
C9 C10 C4 119.6(7) . . ?
C9 C10 H10 120.2 . . ?
C4 C10 H10 120.2 . . ?
C3 C6 C5 121.5(6) . . ?
C3 C6 H6 119.3 . . ?
C5 C6 H6 119.3 . . ?
C8 C7 C4 120.4(7) . . ?
C8 C7 H7 119.8 . . ?
C4 C7 H7 119.8 . . ?
N2 C9 C10 123.3(7) . . ?
N2 C9 H9 118.3 . . ?
C10 C9 H9 118.3 . . ?
N1 C1 C2 123.0(7) . . ?
N1 C1 H1 118.5 . . ?
C2 C1 H1 118.5 . . ?
N2 C8 C7 123.0(7) . . ?
N2 C8 H8 118.5 . . ?
C7 C8 H8 118.5 . . ?
N1 C5 C6 122.1(6) . . ?
N1 C5 H5 119.0 . . ?
C6 C5 H5 119.0 . . ?
O4 C11 C12 110.9(5) . . ?
O4 C11 P1 106.2(4) . . ?
C12 C11 P1 108.5(5) . . ?
O4 C11 P2 105.5(4) . . ?
C12 C11 P2 110.5(4) . . ?
P1 C11 P2 115.2(3) . . ?
H10C O100 H10E 117(10) . . ?
H10A O101 H10B 135(10) . . ?

loop_
_geom_bond_atom_site_label_1
_geom_bond_atom_site_label_2
_geom_bond_distance
_geom_bond_site_symmetry_2
_geom_bond_publ_flag
Ag1 N2 2.188(5) . ?
Ag1 O7 2.265(5) 2_665 ?
Ag1 Ag2 3.1786(8) 2_665 ?
Ag2 N1 2.192(6) . ?
Ag2 O1 2.290(5) . ?
Ag2 O7 2.398(5) 2_564 ?
Ag2 Ag1 3.1786(8) 2_464 ?
P2 O2 1.484(5) . ?
P2 O1 1.521(5) . ?
P2 O3 1.585(5) . ?
P2 C11 1.852(6) . ?
P1 O5 1.493(5) . ?
P1 O7 1.519(5) . ?
P1 O6 1.594(5) . ?
P1 C11 1.840(6) . ?
O4 C11 1.440(7) . ?
O4 H4 0.8200 . ?
O7 Ag1 2.265(5) 2_464 ?
O7 Ag2 2.398(4) 2_565 ?
N1 C1 1.334(9) . ?
N1 C5 1.335(9) . ?
N2 C8 1.333(10) . ?
N2 C9 1.343(10) . ?
C3 C6 1.374(9) . ?
C3 C2 1.399(9) . ?
C3 C4 1.470(9) . ?
C2 C1 1.378(10) . ?
C2 H2 0.9300 . ?
C12 C11 1.528(9) . ?
C12 H12A 0.9600 . ?
C12 H12B 0.9600 . ?
C12 H12C 0.9600 . ?
C4 C7 1.402(10) . ?
C4 C10 1.406(9) . ?
C10 C9 1.378(10) . ?
C10 H10 0.9300 . ?
C6 C5 1.382(10) . ?
C6 H6 0.9300 . ?
C7 C8 1.375(10) . ?
C7 H7 0.9300 . ?
C9 H9 0.9300 . ?
C1 H1 0.9300 . ?
C8 H8 0.9300 . ?
C5 H5 0.9300 . ?
O100 H10C 0.851(10) . ?
O100 H10E 0.851(10) . ?
O101 H10A 0.849(10) . ?
O101 H10B 0.848(10) . ?
